data_7116813
loop_
_publ_author_name
'Nikoletta B. Bathori'
'Luigi R. Nassimbeni'
'Jacco van de Streek'

_publ_section_title
;
 One hydrogen bond does not a separation make, or does it? Resolution of
 amines by diacetoneketogulonic acid
;
_journal_name_full Chem.Commun.
_journal_page_first 5664
_journal_paper_doi 10.1039/C5cc00440C
_journal_volume 51
_journal_year 2015
_chemical_absolute_configuration rm
_chemical_formula_moiety 'C12 H17 O7, C4 H12 N'
_chemical_formula_sum 'C16 H29 N O7'
_chemical_formula_weight 347.40
_space_group_IT_number 19
_symmetry_cell_setting orthorhombic
_symmetry_Int_Tables_number 19
_symmetry_space_group_name_Hall 'P 2ac 2ab'
_symmetry_space_group_name_H-M 'P 21 21 21'
_atom_sites_solution_hydrogens geom
_atom_sites_solution_primary direct
_atom_sites_solution_secondary difmap
_audit_creation_method SHELXL-97
_audit_update_record
;
2013-07-16 deposited with the CCDC.
2015-02-17 downloaded from the CCDC.
;
_cell_angle_alpha 90.00
_cell_angle_beta 90.00
_cell_angle_gamma 90.00
_cell_formula_units_Z 4
_cell_length_a 6.1806(13)
_cell_length_b 14.641(3)
_cell_length_c 20.360(4)
_cell_measurement_reflns_used 4552
_cell_measurement_temperature 173(2)
_cell_measurement_theta_max 28.40
_cell_measurement_theta_min 1.71
_cell_volume 1842.4(7)
_computing_structure_refinement 'SHELXL-97 (Sheldrick, 1997)'
_computing_structure_solution 'SHELXS-97 (Sheldrick, 1990)'
_diffrn_ambient_temperature 173(2)
_diffrn_measured_fraction_theta_full 0.987
_diffrn_measured_fraction_theta_max 0.987
_diffrn_radiation_monochromator graphite
_diffrn_radiation_type MoK\a
_diffrn_radiation_wavelength 0.71073
_diffrn_reflns_av_R_equivalents 0.0217
_diffrn_reflns_av_sigmaI/netI 0.0345
_diffrn_reflns_limit_h_max 8
_diffrn_reflns_limit_h_min -8
_diffrn_reflns_limit_k_max 19
_diffrn_reflns_limit_k_min -10
_diffrn_reflns_limit_l_max 21
_diffrn_reflns_limit_l_min -27
_diffrn_reflns_number 9142
_diffrn_reflns_theta_full 28.40
_diffrn_reflns_theta_max 28.40
_diffrn_reflns_theta_min 1.71
_diffrn_source 'fine-focus sealed tube'
_exptl_absorpt_coefficient_mu 0.098
_exptl_absorpt_correction_type none
_exptl_crystal_colour colorless
_exptl_crystal_density_diffrn 1.252
_exptl_crystal_density_method 'not measured'
_exptl_crystal_description rod
_exptl_crystal_F_000 752
_exptl_crystal_size_max 0.41
_exptl_crystal_size_mid 0.35
_exptl_crystal_size_min 0.35
_refine_diff_density_max 0.231
_refine_diff_density_min -0.168
_refine_diff_density_rms 0.039
_refine_ls_abs_structure_details 'Flack H D (1983), Acta Cryst. A39, 876-881'
_refine_ls_extinction_expression Fc^*^=kFc[1+0.001xFc^2^\l^3^/sin(2\q)]^-1/4^
_refine_ls_extinction_method SHELXL
_refine_ls_goodness_of_fit_ref 0.983
_refine_ls_hydrogen_treatment noref
_refine_ls_matrix_type full
_refine_ls_number_parameters 274
_refine_ls_number_reflns 4552
_refine_ls_number_restraints 6
_refine_ls_restrained_S_all 0.982
_refine_ls_R_factor_all 0.0520
_refine_ls_R_factor_gt 0.0374
_refine_ls_shift/su_max 0.000
_refine_ls_shift/su_mean 0.030
_refine_ls_structure_factor_coef Fsqd
_refine_ls_weighting_details 'calc w=1/[\s^2^(Fo^2^)+(0.0583P)^2^+0.0502P] where P=(Fo^2^+2Fc^2^)/3'
_refine_ls_weighting_scheme calc
_refine_ls_wR_factor_gt 0.0885
_refine_ls_wR_factor_ref 0.0953
_reflns_number_gt 3677
_reflns_number_total 4552
_reflns_threshold_expression >2sigma(I)
_cod_data_source_file c5cc00440c2.cif
_cod_data_source_block racmebuam
_cod_original_cell_volume 1842.3(7)
_cod_database_code 7116813

loop_
_symmetry_equiv_pos_as_xyz
'x, y, z'
'-x+1/2, -y, z+1/2'
'x+1/2, -y+1/2, -z'
'-x, y+1/2, -z+1/2'

loop_
_atom_site_label
_atom_site_type_symbol
_atom_site_fract_x
_atom_site_fract_y
_atom_site_fract_z
_atom_site_U_iso_or_equiv
_atom_site_adp_type
_atom_site_occupancy
_atom_site_symmetry_multiplicity
_atom_site_calc_flag
_atom_site_refinement_flags
_atom_site_disorder_assembly
_atom_site_disorder_group
O1 O 0.35973(18) 0.04356(7) 0.62684(5) 0.0289(2) Uani 1 1 d . . .
C2 C 0.4777(2) 0.02662(9) 0.56805(7) 0.0231(3) Uani 1 1 d . . .
O3 O 0.33780(17) 0.03359(7) 0.51392(5) 0.0279(2) Uani 1 1 d . . .
C4 C 0.2394(2) -0.05467(11) 0.50542(9) 0.0330(4) Uani 1 1 d . . .
H4 H 0.1221 -0.0634 0.5386 0.040 Uiso 1 1 calc R . .
C5 C 0.1475(3) -0.06238(13) 0.43740(11) 0.0475(5) Uani 1 1 d . . .
H5A H 0.0488 -0.1156 0.4354 0.057 Uiso 1 1 calc R . .
H5B H 0.0619 -0.0069 0.4274 0.057 Uiso 1 1 calc R . .
O6 O 0.3139(2) -0.07288(8) 0.38883(6) 0.0432(3) Uani 1 1 d . . .
C7 C 0.4631(3) -0.14355(11) 0.40267(8) 0.0354(4) Uani 1 1 d . . .
O8 O 0.56790(17) -0.12701(7) 0.46433(5) 0.0289(2) Uani 1 1 d . . .
C9 C 0.4242(2) -0.12093(10) 0.51897(8) 0.0281(3) Uani 1 1 d . . .
H9 H 0.3698 -0.1824 0.5327 0.034 Uiso 1 1 calc R . .
C10 C 0.5472(2) -0.07386(9) 0.57379(8) 0.0253(3) Uani 1 1 d . . .
H10 H 0.7074 -0.0822 0.5702 0.030 Uiso 1 1 calc R . .
O11 O 0.4631(2) -0.10395(7) 0.63522(6) 0.0350(3) Uani 1 1 d . . .
C12 C 0.4148(3) -0.02540(11) 0.67397(8) 0.0332(4) Uani 1 1 d . . .
C13 C 0.6546(2) 0.09947(9) 0.55859(7) 0.0244(3) Uani 1 1 d . . .
O14 O 0.84561(17) 0.07378(7) 0.55594(7) 0.0389(3) Uani 1 1 d . . .
O15 O 0.58687(17) 0.18038(7) 0.55466(6) 0.0295(2) Uani 1 1 d . . .
C16 C 0.6383(4) -0.13648(14) 0.35129(8) 0.0445(4) Uani 1 1 d . . .
H16A H 0.7069 -0.0763 0.3540 0.067 Uiso 1 1 calc R . .
H16B H 0.5747 -0.1446 0.3076 0.067 Uiso 1 1 calc R . .
H16C H 0.7470 -0.1840 0.3589 0.067 Uiso 1 1 calc R . .
C17 C 0.3565(4) -0.23776(12) 0.40228(10) 0.0468(5) Uani 1 1 d . . .
H17A H 0.4676 -0.2849 0.4076 0.070 Uiso 1 1 calc R . .
H17B H 0.2810 -0.2469 0.3605 0.070 Uiso 1 1 calc R . .
H17C H 0.2526 -0.2418 0.4385 0.070 Uiso 1 1 calc R . .
C18 C 0.2201(3) -0.04632(14) 0.71513(10) 0.0496(5) Uani 1 1 d . . .
H18A H 0.0990 -0.0633 0.6866 0.074 Uiso 1 1 calc R . .
H18B H 0.1808 0.0077 0.7409 0.074 Uiso 1 1 calc R . .
H18C H 0.2532 -0.0971 0.7449 0.074 Uiso 1 1 calc R . .
C19 C 0.6119(3) 0.00411(14) 0.71296(10) 0.0474(5) Uani 1 1 d . . .
H19A H 0.6561 -0.0454 0.7424 0.071 Uiso 1 1 calc R . .
H19B H 0.5764 0.0585 0.7389 0.071 Uiso 1 1 calc R . .
H19C H 0.7306 0.0184 0.6827 0.071 Uiso 1 1 calc R . .
C20 C 0.158(2) 0.3681(6) 0.6196(4) 0.0398(17) Uani 0.560(6) 1 d P A 1
H20B H 0.3157 0.3599 0.6183 0.060 Uiso 0.560(6) 1 calc PR A 1
H20C H 0.1181 0.3993 0.6604 0.060 Uiso 0.560(6) 1 calc PR A 1
H20A H 0.1123 0.4048 0.5819 0.060 Uiso 0.560(6) 1 calc PR A 1
C21 C 0.0506(9) 0.2770(5) 0.6171(5) 0.030(3) Uani 0.560(6) 1 d P A 1
H21 H -0.1066 0.2876 0.6083 0.036 Uiso 0.560(6) 1 calc PR A 1
C22 C 0.069(3) 0.2250(9) 0.6822(5) 0.057(3) Uani 0.560(6) 1 d P A 1
H22A H 0.0284 0.1604 0.6751 0.068 Uiso 0.560(6) 1 calc PR A 1
H22B H -0.0340 0.2514 0.7143 0.068 Uiso 0.560(6) 1 calc PR A 1
C23 C 0.3068(7) 0.2296(2) 0.71172(17) 0.0544(13) Uani 0.560(6) 1 d P A 1
H23A H 0.4106 0.2086 0.6786 0.082 Uiso 0.560(6) 1 calc PR A 1
H23B H 0.3158 0.1903 0.7506 0.082 Uiso 0.560(6) 1 calc PR A 1
H23C H 0.3405 0.2927 0.7241 0.082 Uiso 0.560(6) 1 calc PR A 1
N24 N 0.144(4) 0.2192(15) 0.5581(10) 0.023(2) Uani 0.560(6) 1 d PD A 1
H24A H 0.1422 0.2535 0.5208 0.035 Uiso 0.560(6) 1 calc PRD A 1
H24B H 0.0619 0.1683 0.5522 0.035 Uiso 0.560(6) 1 calc PRD A 1
H24C H 0.2828 0.2024 0.5673 0.035 Uiso 0.560(6) 1 calc PRD A 1
C25 C 0.031(4) 0.2306(13) 0.6779(8) 0.076(6) Uani 0.440(6) 1 d P A 2
H25B H 0.1712 0.2050 0.6905 0.114 Uiso 0.440(6) 1 calc PR A 2
H25A H -0.0738 0.1809 0.6719 0.114 Uiso 0.440(6) 1 calc PR A 2
H25C H -0.0204 0.2719 0.7124 0.114 Uiso 0.440(6) 1 calc PR A 2
C26 C 0.0538(18) 0.2815(8) 0.6159(6) 0.046(5) Uani 0.440(6) 1 d P A 2
H26 H -0.0945 0.3015 0.6024 0.055 Uiso 0.440(6) 1 calc PR A 2
C27 C 0.197(3) 0.3675(11) 0.6177(8) 0.068(5) Uani 0.440(6) 1 d P A 2
H27A H 0.2176 0.3910 0.5726 0.082 Uiso 0.440(6) 1 calc PR A 2
H27B H 0.1245 0.4155 0.6440 0.082 Uiso 0.440(6) 1 calc PR A 2
C28 C 0.4137(9) 0.3445(4) 0.6479(3) 0.072(2) Uani 0.440(6) 1 d P A 2
H28B H 0.3917 0.3077 0.6875 0.108 Uiso 0.440(6) 1 calc PR A 2
H28A H 0.4894 0.4010 0.6595 0.108 Uiso 0.440(6) 1 calc PR A 2
H28C H 0.5004 0.3099 0.6162 0.108 Uiso 0.440(6) 1 calc PR A 2
N29 N 0.129(5) 0.2213(19) 0.5674(12) 0.020(3) Uani 0.440(6) 1 d PD A 2
H29C H 0.2705 0.2082 0.5749 0.030 Uiso 0.440(6) 1 calc PRD A 2
H29A H 0.1146 0.2478 0.5272 0.030 Uiso 0.440(6) 1 calc PRD A 2
H29B H 0.0498 0.1689 0.5687 0.030 Uiso 0.440(6) 1 calc PRD A 2

loop_
_atom_site_aniso_label
_atom_site_aniso_U_11
_atom_site_aniso_U_22
_atom_site_aniso_U_33
_atom_site_aniso_U_23
_atom_site_aniso_U_13
_atom_site_aniso_U_12
O1 0.0257(5) 0.0222(5) 0.0390(6) 0.0045(4) 0.0067(5) 0.0036(4)
C2 0.0172(6) 0.0176(7) 0.0345(8) 0.0034(5) 0.0009(6) 0.0006(5)
O3 0.0223(5) 0.0182(5) 0.0432(6) 0.0021(4) -0.0070(5) -0.0010(4)
C4 0.0211(7) 0.0219(8) 0.0562(10) -0.0017(7) -0.0026(7) -0.0026(6)
C5 0.0322(8) 0.0373(10) 0.0730(13) -0.0080(9) -0.0203(10) 0.0002(7)
O6 0.0449(7) 0.0328(6) 0.0518(8) -0.0009(5) -0.0178(6) -0.0010(5)
C7 0.0380(9) 0.0245(8) 0.0438(9) -0.0030(6) -0.0091(8) -0.0060(7)
O8 0.0265(5) 0.0233(5) 0.0370(6) -0.0012(4) -0.0014(5) -0.0021(4)
C9 0.0234(7) 0.0180(7) 0.0428(9) 0.0014(6) 0.0034(6) -0.0019(5)
C10 0.0220(6) 0.0174(7) 0.0365(8) 0.0050(5) 0.0030(6) 0.0020(5)
O11 0.0428(6) 0.0212(5) 0.0410(6) 0.0084(4) 0.0099(5) 0.0028(5)
C12 0.0350(8) 0.0251(8) 0.0394(9) 0.0056(6) 0.0054(7) 0.0020(6)
C13 0.0210(6) 0.0203(7) 0.0319(7) 0.0028(5) 0.0013(6) -0.0023(5)
O14 0.0195(5) 0.0239(6) 0.0734(9) 0.0044(5) 0.0052(6) -0.0012(4)
O15 0.0272(5) 0.0166(5) 0.0448(6) 0.0056(4) 0.0017(5) -0.0003(4)
C16 0.0541(11) 0.0420(10) 0.0375(9) -0.0044(7) -0.0036(9) -0.0094(9)
C17 0.0501(11) 0.0278(9) 0.0627(12) -0.0078(8) -0.0078(10) -0.0125(8)
C18 0.0504(11) 0.0430(11) 0.0553(12) 0.0077(9) 0.0221(9) -0.0018(9)
C19 0.0472(11) 0.0433(11) 0.0515(11) 0.0085(8) -0.0084(9) 0.0013(8)
C20 0.066(4) 0.025(3) 0.029(3) 0.005(2) 0.002(2) -0.004(2)
C21 0.015(3) 0.018(3) 0.057(6) -0.013(3) 0.011(3) -0.004(2)
C22 0.097(6) 0.043(4) 0.030(3) 0.009(2) 0.039(3) 0.022(4)
C23 0.090(3) 0.0337(19) 0.0394(19) -0.0038(14) -0.0096(19) 0.0179(19)
N24 0.021(3) 0.018(3) 0.030(5) -0.004(3) 0.008(3) 0.003(2)
C25 0.106(10) 0.035(6) 0.088(9) -0.001(5) 0.025(6) -0.003(7)
C26 0.068(7) 0.041(7) 0.028(5) 0.006(4) -0.006(4) 0.025(5)
C27 0.080(8) 0.036(6) 0.088(8) -0.026(5) -0.002(6) -0.015(4)
C28 0.048(3) 0.074(4) 0.094(4) -0.050(3) 0.006(3) -0.014(3)
N29 0.018(4) 0.021(5) 0.021(5) 0.007(4) 0.004(4) -0.003(3)

loop_
_atom_type_symbol
_atom_type_description
_atom_type_scat_dispersion_real
_atom_type_scat_dispersion_imag
_atom_type_scat_source
C C 0.0033 0.0016 'International Tables Vol C Tables 4.2.6.8 and 6.1.1.4'
H H 0.0000 0.0000 'International Tables Vol C Tables 4.2.6.8 and 6.1.1.4'
N N 0.0061 0.0033 'International Tables Vol C Tables 4.2.6.8 and 6.1.1.4'
O O 0.0106 0.0060 'International Tables Vol C Tables 4.2.6.8 and 6.1.1.4'

loop_
_geom_angle_atom_site_label_1
_geom_angle_atom_site_label_2
_geom_angle_atom_site_label_3
_geom_angle
C2 O1 C12 108.56(11)
O3 C2 O1 109.36(11)
O3 C2 C10 107.53(12)
O1 C2 C10 104.24(11)
O3 C2 C13 106.78(11)
O1 C2 C13 110.39(12)
C10 C2 C13 118.32(11)
C2 O3 C4 106.82(11)
O3 C4 C5 109.79(14)
O3 C4 C9 103.49(12)
C5 C4 C9 113.75(14)
O6 C5 C4 111.88(14)
C7 O6 C5 114.10(14)
O6 C7 O8 110.22(13)
O6 C7 C16 106.24(14)
O8 C7 C16 105.75(14)
O6 C7 C17 112.20(15)
O8 C7 C17 110.60(14)
C16 C7 C17 111.56(15)
C9 O8 C7 114.36(12)
O8 C9 C10 106.89(11)
O8 C9 C4 111.42(13)
C10 C9 C4 102.69(12)
O11 C10 C9 108.85(12)
O11 C10 C2 105.13(12)
C9 C10 C2 103.83(12)
C10 O11 C12 108.22(11)
O11 C12 O1 104.32(13)
O11 C12 C18 108.22(14)
O1 C12 C18 109.12(14)
O11 C12 C19 110.55(14)
O1 C12 C19 109.90(14)
C18 C12 C19 114.25(16)
O14 C13 O15 126.81(14)
O14 C13 C2 118.12(12)
O15 C13 C2 115.07(12)
C20 C21 C22 112.3(8)
C20 C21 N24 110.0(10)
C22 C21 N24 111.4(10)
C21 C22 C23 112.0(8)
N29 C26 C25 108.5(15)
N29 C26 C27 110.0(15)
C25 C26 C27 116.6(13)
C28 C27 C26 109.7(10)

loop_
_geom_bond_atom_site_label_1
_geom_bond_atom_site_label_2
_geom_bond_distance
O1 C2 1.4234(18)
O1 C12 1.4339(19)
C2 O3 1.4046(18)
C2 C10 1.5369(19)
C2 C13 1.5394(19)
O3 C4 1.4384(19)
C4 C5 1.501(3)
C4 C9 1.524(2)
C5 O6 1.435(2)
O6 C7 1.415(2)
C7 O8 1.433(2)
C7 C16 1.509(3)
C7 C17 1.529(2)
O8 C9 1.4263(19)
C9 C10 1.516(2)
C10 O11 1.4241(19)
O11 C12 1.426(2)
C12 C18 1.498(2)
C12 C19 1.517(3)
C13 O14 1.2401(18)
C13 O15 1.2590(17)
C20 C21 1.491(13)
C21 C22 1.534(16)
C21 N24 1.58(2)
C22 C23 1.589(18)
C25 C26 1.47(2)
C26 N29 1.40(3)
C26 C27 1.54(2)
C27 C28 1.513(19)
